data_2006861
loop_
_publ_author_name
'Cirilli, Roberto'
'Gaparrini, Francesco'
'Villani, Claudio'
'Gavuzzo, Enrico'
'Cirilli, Maurizio'

_publ_contact_author
; Dr Maurizio Cirilli
  Istituto Strutturistica Chimica - CNR
  C.P. 10
  00016 Monterotondo Stazione (Roma)
  Italy
;
_publ_section_title
;The Chiral Selector
 <i>N</i>-(2'-<i>S</i>-Hydroxypropyl)-<i>N</i>,<i>N</i>'-bis(3,5-dichlorobenzoyl)-1<i>R</i>,2<i>R</i>-diaminocyclohexane
;
_journal_issue 12
_journal_name_full 'Acta Crystallographica Section C'
_journal_page_first 1937
_journal_page_last 1939
_journal_paper_doi 10.1107/S0108270197008068
_journal_volume 53
_journal_year 1997
_chemical_formula_sum 'C23 H24 Cl4 N2 O3'
_chemical_formula_weight 518.3
_chemical_name_systematic
;
  N-(2'-S-hydroxypropyl)-N,N'-bis(3,5-dichlorobenzoyl)-1R,2R-diami-
  nocyclohexane
;
_space_group_IT_number 4
_symmetry_cell_setting monoclinic
_symmetry_space_group_name_Hall 'P 2yb'
_symmetry_space_group_name_H-M 'P 1 21 1'
_audit_creation_method SHELXL
_cell_angle_alpha 90.00
_cell_angle_beta 90.37(2)
_cell_angle_gamma 90.00
_cell_formula_units_Z 4
_cell_length_a 13.480(2)
_cell_length_b 11.459(3)
_cell_length_c 15.890(3)
_cell_measurement_reflns_used 16
_cell_measurement_temperature 293(2)
_cell_measurement_theta_max 39.53
_cell_measurement_theta_min 36.12
_cell_volume 2454.4(9)
_computing_cell_refinement 'MSC/AFC Diffractometer Control Software'
_computing_data_collection
;MSC/AFC Diffractometer Control Software (Molecular Structure Corporation,
 1991)
;
_computing_data_reduction TEXSAN
_computing_molecular_graphics TEXSAN
_computing_publication_material TEXSAN
_computing_structure_refinement SHELXL93
_computing_structure_solution 'SIR92 (Altomare et al., 1994)'
_diffrn_ambient_temperature 293(2)
_diffrn_measurement_device 'Rigaku AFC5R'
_diffrn_measurement_method 2\q-\w
_diffrn_radiation_monochromator graphite
_diffrn_radiation_source 'rotating anode'
_diffrn_radiation_type CuK\a
_diffrn_radiation_wavelength 1.5458
_diffrn_reflns_av_R_equivalents 0.0387
_diffrn_reflns_av_sigmaI/netI 0.0503
_diffrn_reflns_limit_h_max 15
_diffrn_reflns_limit_h_min 0
_diffrn_reflns_limit_k_max 13
_diffrn_reflns_limit_k_min 0
_diffrn_reflns_limit_l_max 18
_diffrn_reflns_limit_l_min -18
_diffrn_reflns_number 4294
_diffrn_reflns_theta_max 62.13
_diffrn_reflns_theta_min 2.78
_diffrn_standards_decay_% 13
_diffrn_standards_interval_count 150
_diffrn_standards_number 3
_exptl_absorpt_coefficient_mu 4.612
_exptl_absorpt_correction_T_max 1.00
_exptl_absorpt_correction_T_min 0.79
_exptl_absorpt_correction_type 'empirical via \y scans (TEXSAN; Molecular Structure Corporation, 1989)'
_exptl_crystal_colour colourless
_exptl_crystal_density_diffrn 1.402
_exptl_crystal_density_method 'not measured'
_exptl_crystal_description prism
_exptl_crystal_F_000 1072
_exptl_crystal_size_max 0.750
_exptl_crystal_size_mid 0.200
_exptl_crystal_size_min 0.125
_refine_diff_density_max 0.620
_refine_diff_density_min -0.510
_refine_ls_abs_structure_details 'Flack (1983)'
_refine_ls_abs_structure_Flack 0.03(5)
_refine_ls_extinction_coef 0.0024(5)
_refine_ls_extinction_method 'SHELXL93 (Sheldrick, 1993)'
_refine_ls_goodness_of_fit_all 1.150
_refine_ls_goodness_of_fit_obs 1.066
_refine_ls_hydrogen_treatment noref
_refine_ls_matrix_type full
_refine_ls_number_parameters 577
_refine_ls_number_reflns 4045
_refine_ls_number_restraints 0
_refine_ls_restrained_S_all 1.455
_refine_ls_restrained_S_obs 1.066
_refine_ls_R_factor_all 0.1415
_refine_ls_R_factor_obs .0880
_refine_ls_shift/esd_max 0.000
_refine_ls_shift/esd_mean 0.000
_refine_ls_structure_factor_coef Fsqd
_refine_ls_weighting_details 'w = 1/[\s^2^(Fo^2^)+(0.0724P)^2^+16.7639P] where P=(Fo^2^+2Fc^2^)/3'
_refine_ls_weighting_scheme calc
_refine_ls_wR_factor_all 0.3335
_refine_ls_wR_factor_obs .2162
_reflns_number_observed 3208
_reflns_number_total 4104
_reflns_observed_criterion >2sigma(I)
_cod_data_source_file na1272.cif
_cod_data_source_block SELECT1
_cod_depositor_comments
;
The following automatic conversions were performed:

'_refine_ls_weighting_scheme' value 'calc w =
1/[\s^2^(Fo^2^)+(0.0724P)^2^+16.7639P] where P=(Fo^2^+2Fc^2^)/3' was
changed to 'calc'. New tag '_refine_ls_weighting_details' was
created. The value of the new tag was set to 'w =
1/[\s^2^(Fo^2^)+(0.0724P)^2^+16.7639P] where P=(Fo^2^+2Fc^2^)/3'.

Automatic conversion script
Id: cif_fix_values 3143 2015-03-26 13:38:13Z robertas 
;
_cod_original_sg_symbol_H-M 'P 21'
_cod_database_code 2006861

loop_
_symmetry_equiv_pos_as_xyz
x,y,z
-x,1/2+y,-z

loop_
_atom_site_aniso_label
_atom_site_aniso_U_11
_atom_site_aniso_U_22
_atom_site_aniso_U_33
_atom_site_aniso_U_12
_atom_site_aniso_U_13
_atom_site_aniso_U_23
C1 .045(8) .061(10) .049(8) -.005(8) -.011(7) -.007(7)
C2 .043(8) .064(10) .036(7) -.019(7) .004(6) -.002(7)
C3 .052(9) .111(16) .044(9) .018(10) .001(7) -.021(10)
C4 .048(9) .124(17) .040(8) .004(10) -.002(7) -.006(10)
C5 .051(9) .122(17) .054(10) -.015(11) -.020(8) .022(11)
C6 .035(8) .084(12) .058(9) -.003(9) -.015(7) .000(8)
N7 .069(8) .038(7) .050(7) -.012(6) -.012(6) -.002(6)
C8 .059(9) .064(11) .023(7) -.003(7) .000(6) -.006(8)
O9 .123(11) .047(7) .059(7) -.014(6) -.035(7) -.005(7)
C10 .042(7) .068(10) .048(8) -.006(8) .012(6) .010(8)
C11 .043(7) .073(11) .038(7) -.003(8) .002(6) .001(8)
C12 .053(9) .077(12) .049(9) -.014(8) -.004(7) .015(9)
Cl13 .062(2) .105(4) .070(3) .005(3) -.022(2) .005(3)
C14 .082(12) .054(10) .065(10) .000(9) .002(9) .019(10)
C15 .073(11) .073(12) .051(9) -.020(9) .007(8) .000(10)
Cl16 .093(3) .084(3) .068(3) -.005(3) .024(2) -.032(3)
C17 .045(8) .079(12) .044(8) .006(8) .009(6) -.004(8)
N18 .046(7) .049(7) .035(6) -.001(5) .001(5) .009(6)
C19 .062(9) .044(8) .070(10) .005(8) -.019(8) .004(8)
C20 .069(10) .049(9) .072(11) .014(9) .012(9) .012(8)
C21 .083(14) .064(13) .19(3) .035(15) .056(16) .031(12)
O22 .085(8) .066(8) .091(9) .022(7) .014(7) .005(7)
C23 .047(8) .049(10) .065(10) .025(8) -.011(7) .014(7)
O24 .052(6) .045(6) .066(7) .003(5) -.007(5) -.001(5)
C25 .047(8) .051(9) .087(12) .027(9) -.015(8) -.002(8)
C26 .053(10) .095(15) .087(13) .013(12) .007(9) -.003(10)
C27 .050(10) .106(17) .120(18) .064(16) .002(11) .004(11)
Cl28 .049(2) .179(7) .143(6) .025(6) .010(3) -.014(4)
C29 .069(12) .103(17) .083(14) .015(13) -.025(10) -.026(12)
C30 .068(11) .083(14) .077(12) .006(11) -.027(10) .008(10)
Cl31 .104(4) .130(5) .086(3) -.024(4) -.043(3) .025(4)
C32 .046(9) .084(13) .066(11) .016(10) -.018(8) .004(9)
C101 .041(8) .050(9) .060(9) -.009(8) -.009(7) .015(7)
C102 .041(7) .030(7) .068(9) -.017(7) -.010(6) .003(6)
C103 .042(8) .074(12) .064(10) -.003(9) -.009(7) .019(8)
C104 .079(12) .070(11) .069(11) -.021(10) -.048(9) .004(10)
C105 .079(12) .084(14) .055(10) .013(10) -.016(9) -.003(11)
C106 .058(9) .061(11) .067(10) -.010(9) -.004(8) .010(8)
N107 .027(5) .051(7) .054(7) -.016(6) -.008(5) -.003(5)
C108 .057(9) .039(9) .054(9) -.008(7) -.010(7) .002(7)
O109 .059(7) .069(8) .079(8) -.010(7) -.024(6) -.002(6)
C110 .061(9) .040(8) .042(7) .009(7) -.006(7) -.001(7)
C111 .065(10) .067(11) .047(9) .021(8) -.009(7) .020(8)
C112 .059(10) .082(13) .051(9) .011(9) -.009(8) -.015(9)
Cl113 .086(3) .092(4) .087(3) .015(3) -.041(3) -.012(3)
C114 .040(8) .072(12) .096(13) .012(12) .001(8) .002(9)
C115 .050(8) .049(9) .056(9) -.008(7) .009(7) .017(7)
Cl116 .072(3) .066(3) .114(4) -.007(3) .021(3) .006(2)
C117 .040(8) .064(10) .057(9) -.002(8) .001(7) -.001(7)
N118 .042(6) .042(7) .049(7) .001(6) -.007(5) .008(5)
C119 .065(10) .052(10) .068(10) -.008(8) -.016(8) -.013(8)
C120 .067(11) .078(14) .093(14) .022(12) .015(10) .021(10)
C121 .067(13) .14(2) .14(2) .039(19) -.022(14) -.018(15)
O122 .128(13) .111(13) .091(10) .040(10) .012(9) -.002(10)
C123 .057(9) .053(10) .044(8) -.005(8) -.007(7) -.002(8)
O124 .085(8) .048(7) .040(5) -.004(5) .008(5) .012(6)
C125 .057(9) .043(8) .058(9) .011(7) .009(7) .004(7)
C126 .051(9) .070(12) .069(11) -.005(9) .011(8) -.002(9)
C127 .068(9) .060(10) .024(6) .005(7) .004(6) .010(8)
Cl128 .075(3) .134(5) .075(3) -.021(3) .023(2) .006(3)
C129 .064(9) .068(11) .034(7) .008(8) -.014(6) -.005(9)
C130 .050(8) .043(8) .058(9) .008(7) .005(7) .005(7)
Cl131 .056(2) .096(3) .077(3) .005(3) -.018(2) -.002(3)
C132 .062(9) .043(8) .035(7) .004(6) .003(6) .018(7)

loop_
_atom_site_label
_atom_site_fract_x
_atom_site_fract_y
_atom_site_fract_z
_atom_site_U_iso_or_equiv
_atom_site_thermal_displace_type
_atom_site_calc_flag
_atom_site_refinement_flags
_atom_site_occupancy
_atom_site_disorder_group
_atom_site_type_symbol
C1 .4116(10) .4995 -.0175(9) .052(4) Uani d . 1 . C
H1 .4176(10) .5830 -.0049(9) .055 Uiso calc R 1 . H
C2 .4928(10) .4632(16) -.0796(8) .048(4) Uani d . 1 . C
H2 .4860(10) .3789(16) -.0882(8) .065 Uiso calc R 1 . H
C3 .4796(12) .521(2) -.1665(9) .069(5) Uani d . 1 . C
H3A .4883(12) .605(2) -.1611(9) .091 Uiso calc R 1 . H
H3B .5296(12) .492(2) -.2048(9) .091 Uiso calc R 1 . H
C4 .3765(11) .495(2) -.2017(9) .071(6) Uani d . 1 . C
H4A .3697(11) .412(2) -.2112(9) .089 Uiso calc R 1 . H
H4B .3676(11) .535(2) -.2551(9) .089 Uiso calc R 1 . H
C5 .2960(12) .537(2) -.1384(10) .076(6) Uani d . 1 . C
H5A .3018(12) .621(2) -.1301(10) .088 Uiso calc R 1 . H
H5B .2305(12) .521(2) -.1612(10) .088 Uiso calc R 1 . H
C6 .3092(10) .4739(18) -.0536(10) .059(4) Uani d . 1 . C
H6A .2589(10) .5000(18) -.0146(10) .062 Uiso calc R 1 . H
H6B .3014(10) .3905(18) -.0616(10) .062 Uiso calc R 1 . H
N7 .4215(10) .4317(12) .0606(8) .053(3) Uani d . 1 . N
H7 .4073(10) .3585(12) .0595(8) .069 Uiso calc R 1 . H
C8 .4523(11) .4798(16) .1345(8) .049(4) Uani d . 1 . C
O9 .4751(11) .5808(12) .1427(7) .077(4) Uani d . 1 . O
C10 .4591(10) .3950(16) .2086(9) .052(4) Uani d . 1 . C
C11 .5335(10) .4158(16) .2657(8) .051(4) Uani d . 1 . C
H11 .5769(10) .4780(16) .2578(8) .067 Uiso calc R 1 . H
C12 .5443(12) .3424(18) .3368(10) .060(4) Uani d . 1 . C
Cl13 .6377(3) .3700 .4079(3) .0790(10) Uani d . 1 . Cl
C14 .4812(14) .2523(17) .3490(11) .067(5) Uani d . 1 . C
H14 .4893(14) .2026(17) .3948(11) .086 Uiso calc R 1 . H
C15 .4015(13) .2350(18) .2900(10) .066(5) Uani d . 1 . C
Cl16 .3210(4) .1203(7) .3086(3) .082(2) Uani d . 1 . Cl
C17 .3935(11) .3053(17) .2197(9) .056(4) Uani d . 1 . C
H17 .3438(11) .2917(17) .1801(9) .071 Uiso calc R 1 . H
N18 .5910(8) .4828(12) -.0436(7) .043(3) Uani d . 1 . N
C19 .6533(12) .3808(15) -.0294(10) .059(4) Uani d . 1 . C
H19A .6157(12) .3231(15) .0017(10) .074 Uiso calc R 1 . H
H19B .7098(12) .4033(15) .0051(10) .074 Uiso calc R 1 . H
C20 .6914(13) .3246(16) -.1120(11) .063(4) Uani d . 1 . C
H20 .6344(13) .2905(16) -.1416(11) .082 Uiso calc R 1 . H
C21 .7640(16) .229(2) -.0945(18) .111(9) Uani d . 1 . C
H21A .7861(16) .196(2) -.1467(18) .164 Uiso calc R 1 . H
H21B .7327(16) .170(2) -.0615(18) .164 Uiso calc R 1 . H
H21C .8198(16) .260(2) -.0641(18) .164 Uiso calc R 1 . H
O22 .7328(10) .4090(12) -.1639(8) .080(4) Uani d . 1 . O
H22 .7899(10) .3905(12) -.1755(8) .133 Uiso calc R 1 . H
C23 .6221(11) .5916(15) -.0224(10) .054(4) Uani d . 1 . C
O24 .5691(7) .6787(10) -.0367(7) .054(3) Uani d . 1 . O
C25 .7222(11) .6154(16) .0190(12) .062(4) Uani d . 1 . C
C26 .8104(12) .602(2) -.0244(13) .078(6) Uani d . 1 . C
H26 .8124(12) .573(2) -.0790(13) .107 Uiso calc R 1 . H
C27 .8974(13) .636(2) .0203(15) .092(7) Uani d . 1 . C
Cl28 1.0086(4) .6143(9) -.0335(4) .124(3) Uani d . 1 . Cl
C29 .8958(15) .680(2) .1004(14) .085(6) Uani d . 1 . C
H29 .9539(15) .704(2) .1273(14) .102 Uiso calc R 1 . H
C30 .8061(14) .688(2) .1399(12) .076(5) Uani d . 1 . C
Cl31 .8052(4) .7466(8) .2385(4) .107(2) Uani d . 1 . Cl
C32 .7186(12) .6601(18) .1005(11) .065(5) Uani d . 1 . C
H32 .6583(12) .6707(18) .1275(11) .080 Uiso calc R 1 . H
C101 .9680(11) .6303(15) .5777(10) .051(4) Uani d . 1 . C
H101 .9518(11) .5474(15) .5711(10) .069 Uiso calc R 1 . H
C102 1.0640(10) .6547(13) .5276(9) .046(3) Uani d . 1 . C
H102 1.0762(10) .7389(13) .5318(9) .063 Uiso calc R 1 . H
C103 1.1536(11) .5946(17) .5674(10) .060(4) Uani d . 1 . C
H10A 1.1470(11) .5108(17) .5610(10) .078 Uiso calc R 1 . H
H10B 1.2133(11) .6187(17) .5384(10) .078 Uiso calc R 1 . H
C104 1.1630(13) .6237(19) .6579(10) .073(5) Uani d . 1 . C
H10C 1.1773(13) .7063(19) .6635(10) .095 Uiso calc R 1 . H
H10D 1.2186(13) .5809(19) .6816(10) .095 Uiso calc R 1 . H
C105 1.0716(14) .596(2) .7072(11) .073(5) Uani d . 1 . C
H10E 1.0798(14) .623(2) .7647(11) .094 Uiso calc R 1 . H
H10F 1.0618(14) .512(2) .7084(11) .094 Uiso calc R 1 . H
C106 .9820(12) .6535(17) .6682(10) .062(4) Uani d . 1 . C
H10G .9234(12) .6275(17) .6978(10) .080 Uiso calc R 1 . H
H10H .9876(12) .7372(17) .6764(10) .080 Uiso calc R 1 . H
N107 .8845(7) .6981(12) .5447(7) .044(3) Uani d . 1 . N
H107 .8835(7) .7720(12) .5541(7) .055 Uiso calc R 1 . H
C108 .8104(11) .6518(14) .5010(10) .050(4) Uani d . 1 . C
O109 .8034(8) .5492(12) .4791(8) .069(3) Uani d . 1 . O
C110 .7257(11) .7393(14) .4760(9) .048(3) Uani d . 1 . C
C111 .6642(12) .7000(17) .4138(9) .060(4) Uani d . 1 . C
H111 .6733(12) .6280(17) .3880(9) .078 Uiso calc R 1 . H
C112 .5853(12) .7764(18) .3907(10) .064(5) Uani d . 1 . C
Cl113 .5072(4) .7357(7) .3080(3) .088(2) Uani d . 1 . Cl
C114 .5681(11) .8812(19) .4330(12) .069(5) Uani d . 1 . C
H114 .5152(11) .9288(19) .4175(12) .093 Uiso calc R 1 . H
C115 .6291(11) .9125(15) .4963(9) .052(4) Uani d . 1 . C
Cl116 .6088(4) 1.0398(7) .5518(4) .084(2) Uani d . 1 . Cl
C117 .7104(10) .8433(16) .5205(10) .054(4) Uani d . 1 . C
H117 .7524(10) .8657(16) .5643(10) .068 Uiso calc R 1 . H
N118 1.0495(8) .6290(12) .4373(7) .044(3) Uani d . 1 . N
C119 1.0371(12) .7257(16) .3785(11) .062(4) Uani d . 1 . C
H11A 1.0119(12) .7926(16) .4090(11) .090 Uiso calc R 1 . H
H11B .9878(12) .7041(16) .3367(11) .090 Uiso calc R 1 . H
C120 1.1338(14) .762(2) .3326(13) .079(6) Uani d . 1 . C
H120 1.1639(14) .696(2) .3037(13) .100 Uiso calc R 1 . H
C121 1.2063(16) .819(3) .3928(17) .116(9) Uani d . 1 . C
H12A 1.2652(16) .841(3) .3630(17) .168 Uiso calc R 1 . H
H12B 1.2231(16) .765(3) .4368(17) .168 Uiso calc R 1 . H
H12C 1.1766(16) .887(3) .4168(17) .168 Uiso calc R 1 . H
O122 1.0946(13) .8458(16) .2736(10) .110(5) Uani d . 1 . O
H122 1.1402(13) .8740(16) .2464(10) .170 Uiso calc R 1 . H
C123 1.0364(12) .5179(15) .4139(9) .052(4) Uani d . 1 . C
O124 1.0438(9) .4359(11) .4599(6) .058(3) Uani d . 1 . O
C125 1.0126(12) .4895(15) .3236(10) .053(4) Uani d . 1 . C
C126 1.0876(13) .4678(17) .2629(11) .064(5) Uani d . 1 . C
H126 1.1534(13) .4856(17) .2752(11) .074 Uiso calc R 1 . H
C127 1.0629(11) .4211(15) .1869(8) .051(4) Uani d . 1 . C
Cl128 1.1583(4) .3949(8) .1168(3) .094(2) Uani d . 1 . Cl
C129 .9660(11) .3990(16) .1611(8) .055(4) Uani d . 1 . C
H129 .9505(11) .3726(16) .1072(8) .076 Uiso calc R 1 . H
C130 .8935(11) .4191(14) .2218(9) .050(4) Uani d . 1 . C
Cl131 .7729(3) .3853(7) .1943(3) .0760(10) Uani d . 1 . Cl
C132 .9143(12) .4634(14) .2996(8) .047(4) Uani d . 1 . C
H132 .8630(12) .4765(14) .3373(8) .058 Uiso calc R 1 . H

loop_
_atom_type_symbol
_atom_type_description
_atom_type_scat_dispersion_real
_atom_type_scat_dispersion_imag
_atom_type_scat_source
C C 0.0181 0.0091 'International Tables Vol C Tables 4.2.6.8 and 6.1.1.4'
H H 0.0000 0.0000 'International Tables Vol C Tables 4.2.6.8 and 6.1.1.4'
N N 0.0311 0.0180 'International Tables Vol C Tables 4.2.6.8 and 6.1.1.4'
O O 0.0492 0.0322 'International Tables Vol C Tables 4.2.6.8 and 6.1.1.4'
Cl Cl 0.3639 0.7018 'International Tables Vol C Tables 4.2.6.8 and 6.1.1.4'

loop_
_geom_angle_atom_site_label_1
_geom_angle_atom_site_label_2
_geom_angle_atom_site_label_3
_geom_angle
_geom_angle_publ_flag
N7 C1 C6 107.1(11) no
N7 C1 C2 109.8(10) no
C6 C1 C2 110.7(11) no
N18 C2 C1 110.8(10) no
N18 C2 C3 112.6(12) no
C1 C2 C3 112.3(13) no
C4 C3 C2 110.0(13) no
C3 C4 C5 109.8(14) no
C6 C5 C4 110.0(15) no
C1 C6 C5 109.8(13) no
C8 N7 C1 122.7(12) no
O9 C8 N7 124.0(14) no
O9 C8 C10 120.9(13) no
N7 C8 C10 115.0(14) no
C17 C10 C11 121.1(15) no
C17 C10 C8 122.8(14) no
C11 C10 C8 116.1(15) no
C10 C11 C12 119.8(16) no
C14 C12 C11 120.5(15) no
C14 C12 Cl13 120.3(14) no
C11 C12 Cl13 119.1(14) no
C12 C14 C15 118.7(17) no
C17 C15 C14 120.1(17) no
C17 C15 Cl16 122.4(13) no
C14 C15 Cl16 117.4(15) no
C10 C17 C15 119.7(15) no
C23 N18 C2 121.2(12) no
C23 N18 C19 121.4(12) no
C2 N18 C19 117.3(12) no
N18 C19 C20 113.3(12) no
O22 C20 C21 110.8(15) no
O22 C20 C19 110.5(15) no
C21 C20 C19 111.5(16) no
O24 C23 N18 120.9(13) no
O24 C23 C25 116.1(14) no
N18 C23 C25 122.9(12) no
C26 C25 C32 122.5(16) no
C26 C25 C23 121.7(18) no
C32 C25 C23 115.6(15) no
C25 C26 C27 115.(2) no
C29 C27 C26 123.1(19) no
C29 C27 Cl28 121.8(17) no
C26 C27 Cl28 115.1(19) no
C30 C29 C27 118.1(18) no
C29 C30 C32 122.4(19) no
C29 C30 Cl31 117.3(15) no
C32 C30 Cl31 120.0(17) no
C30 C32 C25 118.4(17) no
N107 C101 C106 110.4(12) no
N107 C101 C102 111.3(13) no
C106 C101 C102 111.5(13) no
N118 C102 C103 114.3(11) no
N118 C102 C101 110.9(11) no
C103 C102 C101 111.6(13) no
C104 C103 C102 111.2(14) no
C103 C104 C105 113.2(14) no
C104 C105 C106 110.5(15) no
C101 C106 C105 114.8(14) no
C108 N107 C101 123.5(13) no
O109 C108 N107 126.0(14) no
O109 C108 C110 119.1(13) no
N107 C108 C110 115.0(13) no
C111 C110 C117 123.8(15) no
C111 C110 C108 114.2(14) no
C117 C110 C108 121.7(13) no
C110 C111 C112 115.7(17) no
C114 C112 C111 122.1(16) no
C114 C112 Cl113 119.5(14) no
C111 C112 Cl113 118.4(15) no
C115 C114 C112 119.2(16) no
C114 C115 C117 121.8(15) no
C114 C115 Cl116 120.6(13) no
C117 C115 Cl116 117.6(12) no
C110 C117 C115 117.3(14) no
C123 N118 C119 122.1(12) no
C123 N118 C102 118.5(12) no
C119 N118 C102 119.0(12) no
N118 C119 C120 114.3(14) no
O122 C120 C121 111.(2) no
O122 C120 C119 100.4(14) no
C121 C120 C119 111.1(17) no
O124 C123 N118 124.6(14) no
O124 C123 C125 115.5(14) no
N118 C123 C125 119.9(14) no
C132 C125 C126 116.8(15) no
C132 C125 C123 119.9(13) no
C126 C125 C123 122.4(15) no
C127 C126 C125 120.0(16) no
C126 C127 C129 123.9(14) no
C126 C127 Cl128 117.5(13) no
C129 C127 Cl128 118.6(11) no
C127 C129 C130 115.2(13) no
C132 C130 C129 123.2(14) no
C132 C130 Cl131 120.1(12) no
C129 C130 Cl131 116.7(11) no
C130 C132 C125 120.8(14) no

loop_
_geom_bond_atom_site_label_1
_geom_bond_atom_site_label_2
_geom_bond_site_symmetry_1
_geom_bond_site_symmetry_2
_geom_bond_distance
_geom_bond_publ_flag
C1 N7 . . 1.47(2) no
C1 C6 . . 1.52(2) no
C1 C2 . . 1.54(2) no
C2 N18 . . 1.46(2) no
C2 C3 . . 1.54(2) no
C3 C4 . . 1.52(2) no
C4 C5 . . 1.56(2) no
C5 C6 . . 1.54(2) no
N7 C8 . . 1.36(2) no
C8 O9 . . 1.20(2) no
C8 C10 . . 1.53(2) no
C10 C17 . . 1.37(2) no
C10 C11 . . 1.37(2) no
C11 C12 . . 1.41(2) no
C12 C14 . . 1.35(3) no
C12 Cl13 . . 1.72(2) no
C14 C15 . . 1.44(2) no
C15 C17 . . 1.38(2) no
C15 Cl16 . . 1.73(2) no
N18 C23 . . 1.36(2) no
N18 C19 . . 1.46(2) no
C19 C20 . . 1.55(2) no
C20 O22 . . 1.39(2) no
C20 C21 . . 1.49(2) no
C23 O24 . . 1.25(2) no
C23 C25 . . 1.52(2) no
C25 C26 . . 1.39(2) no
C25 C32 . . 1.39(3) no
C26 C27 . . 1.42(3) no
C27 C29 . . 1.37(3) no
C27 Cl28 . . 1.75(2) no
C29 C30 . . 1.37(3) no
C30 C32 . . 1.37(2) no
C30 Cl31 . . 1.71(2) no
C101 N107 . . 1.46(2) no
C101 C106 . . 1.47(2) no
C101 C102 . . 1.55(2) no
C102 N118 . . 1.48(2) no
C102 C103 . . 1.52(2) no
C103 C104 . . 1.48(2) no
C104 C105 . . 1.50(3) no
C105 C106 . . 1.51(2) no
N107 C108 . . 1.32(2) no
C108 O109 . . 1.23(2) no
C108 C110 . . 1.57(2) no
C110 C111 . . 1.36(2) no
C110 C117 . . 1.40(2) no
C111 C112 . . 1.42(2) no
C112 C114 . . 1.40(3) no
C112 Cl113 . . 1.74(2) no
C114 C115 . . 1.34(2) no
C115 C117 . . 1.40(2) no
C115 Cl116 . . 1.73(2) no
N118 C123 . . 1.34(2) no
N118 C119 . . 1.46(2) no
C119 C120 . . 1.55(2) no
C120 O122 . . 1.44(2) no
C120 C121 . . 1.51(3) no
C123 O124 . . 1.19(2) no
C123 C125 . . 1.50(2) no
C125 C132 . . 1.41(2) no
C125 C126 . . 1.42(2) no
C126 C127 . . 1.36(2) no
C127 C129 . . 1.39(2) no
C127 Cl128 . . 1.733(14) no
C129 C130 . . 1.40(2) no
C130 C132 . . 1.36(2) no
C130 Cl131 . . 1.72(2) no

loop_
_geom_torsion_atom_site_label_1
_geom_torsion_atom_site_label_2
_geom_torsion_atom_site_label_3
_geom_torsion_atom_site_label_4
_geom_torsion
_geom_torsion_publ_flag
N7 C1 C2 N18 -59.4(14) no
C6 C1 C2 N18 -177.4(12) no
N7 C1 C2 C3 173.7(12) no
C6 C1 C2 C3 55.7(16) no
N18 C2 C3 C4 178.6(15) no
C1 C2 C3 C4 -56.(2) no
C2 C3 C4 C5 57.(2) no
C3 C4 C5 C6 -60.(2) no
N7 C1 C6 C5 -176.8(14) no
C2 C1 C6 C5 -57.2(17) no
C4 C5 C6 C1 60.(2) no
C6 C1 N7 C8 -130.0(15) no
C2 C1 N7 C8 109.8(14) no
C1 N7 C8 O9 -1.(3) no
C1 N7 C8 C10 -179.3(12) no
O9 C8 C10 C17 145.6(17) no
N7 C8 C10 C17 -36.(2) no
O9 C8 C10 C11 -32.(2) no
N7 C8 C10 C11 146.0(14) no
C17 C10 C11 C12 1.(2) no
C8 C10 C11 C12 179.1(13) no
C10 C11 C12 C14 -1.(2) no
C10 C11 C12 Cl13 -179.8(12) no
C11 C12 C14 C15 -2.(2) no
Cl13 C12 C14 C15 177.5(12) no
C12 C14 C15 C17 4.(3) no
C12 C14 C15 Cl16 -178.9(13) no
C11 C10 C17 C15 1.(2) no
C8 C10 C17 C15 -177.2(15) no
C14 C15 C17 C10 -3.(2) no
Cl16 C15 C17 C10 179.7(12) no
C1 C2 N18 C23 -62.3(17) no
C3 C2 N18 C23 64.5(19) no
C1 C2 N18 C19 116.2(14) no
C3 C2 N18 C19 -117.0(16) no
C23 N18 C19 C20 -111.0(16) no
C2 N18 C19 C20 70.5(17) no
N18 C19 C20 O22 49.8(19) no
N18 C19 C20 C21 173.5(15) no
C2 N18 C23 O24 -3.(2) no
C19 N18 C23 O24 178.3(15) no
C2 N18 C23 C25 177.2(13) no
C19 N18 C23 C25 -1.(2) no
O24 C23 C25 C26 -110.(2) no
N18 C23 C25 C26 70.(2) no
O24 C23 C25 C32 65.(2) no
N18 C23 C25 C32 -115.1(18) no
C32 C25 C26 C27 1.(3) no
C23 C25 C26 C27 175.4(16) no
C25 C26 C27 C29 -1.(3) no
C25 C26 C27 Cl28 177.9(15) no
C26 C27 C29 C30 2.(4) no
Cl28 C27 C29 C30 -176.3(17) no
C27 C29 C30 C32 -4.(3) no
C27 C29 C30 Cl31 -178.2(18) no
C29 C30 C32 C25 4.(3) no
Cl31 C30 C32 C25 178.2(15) no
C26 C25 C32 C30 -2.(3) no
C23 C25 C32 C30 -177.3(16) no
N107 C101 C102 N118 -57.4(15) no
C106 C101 C102 N118 178.9(13) no
N107 C101 C102 C103 173.9(12) no
C106 C101 C102 C103 50.2(17) no
N118 C102 C103 C104 -179.6(14) no
C101 C102 C103 C104 -52.7(19) no
C102 C103 C104 C105 56.(2) no
C103 C104 C105 C106 -54.(2) no
N107 C101 C106 C105 -175.1(15) no
C102 C101 C106 C105 -51.(2) no
C104 C105 C106 C101 53.(2) no
C106 C101 N107 C108 -128.2(16) no
C102 C101 N107 C108 107.4(16) no
C101 N107 C108 O109 -4.(3) no
C101 N107 C108 C110 176.7(12) no
O109 C108 C110 C111 -16.(2) no
N107 C108 C110 C111 163.6(14) no
O109 C108 C110 C117 158.0(15) no
N107 C108 C110 C117 -22.(2) no
C117 C110 C111 C112 5.(2) no
C108 C110 C111 C112 178.8(13) no
C110 C111 C112 C114 -4.(2) no
C110 C111 C112 Cl113 176.8(12) no
C111 C112 C114 C115 1.(3) no
Cl113 C112 C114 C115 -179.5(13) no
C112 C114 C115 C117 1.(3) no
C112 C114 C115 Cl116 -178.5(13) no
C111 C110 C117 C115 -3.(2) no
C108 C110 C117 C115 -176.4(14) no
C114 C115 C117 C110 -0.(2) no
Cl116 C115 C117 C110 179.1(11) no
C103 C102 N118 C123 59.3(18) no
C101 C102 N118 C123 -67.9(16) no
C103 C102 N118 C119 -128.5(15) no
C101 C102 N118 C119 104.2(15) no
C123 N118 C119 C120 -91.2(18) no
C102 N118 C119 C120 97.0(17) no
N118 C119 C120 O122 173.0(15) no
N118 C119 C120 C121 -70.(2) no
C119 N118 C123 O124 -178.5(16) no
C102 N118 C123 O124 -7.(2) no
C119 N118 C123 C125 3.(2) no
C102 N118 C123 C125 174.7(12) no
O124 C123 C125 C132 80.(2) no
N118 C123 C125 C132 -101.6(18) no
O124 C123 C125 C126 -89.(2) no
N118 C123 C125 C126 90.(2) no
C132 C125 C126 C127 -2.(3) no
C123 C125 C126 C127 167.5(16) no
C125 C126 C127 C129 4.(3) no
C125 C126 C127 Cl128 -178.9(13) no
C126 C127 C129 C130 -5.(3) no
Cl128 C127 C129 C130 178.2(12) no
C127 C129 C130 C132 4.(2) no
C127 C129 C130 Cl131 -176.6(12) no
C129 C130 C132 C125 -1.(2) no
Cl131 C130 C132 C125 178.9(12) no
C126 C125 C132 C130 0.(2) no
C123 C125 C132 C130 -169.2(14) no

loop_
_cod_related_entry_id
_cod_related_entry_database
_cod_related_entry_code
1 ChemSpider 24729031
